data_9016423
loop_
_publ_author_name
'Hendricks, S.'

_publ_section_title
;
 The Crystal Structure of Nacrite Al2 O3 . 2Si O2 . 2H2 O and the
 Polymorphism of the Kaolin Minerals.
;
_journal_name_full 'Zeitschrift fur Kristallographie'
_journal_page_first 509
_journal_page_last 518
_journal_volume 100
_journal_year 1939
_chemical_formula_sum 'Al2 O9 Si2'
_chemical_name_mineral Nacrite
_space_group_IT_number 9
_symmetry_space_group_name_Hall 'C -2yc'
_symmetry_space_group_name_H-M 'C 1 c 1'
_cell_angle_alpha 90
_cell_angle_beta 90.33
_cell_angle_gamma 90
_cell_length_a 8.94
_cell_length_b 5.14
_cell_length_c 43.0
_cell_formula_units_Z 12
_cell_volume 1975.886
_database_code_amcsd 0017961
_exptl_crystal_density_diffrn 2.563
_cod_duplicate_entry 1011062
_cod_original_formula_sum 'Al2 Si2 O9'
_cod_database_code 9016423

loop_
_space_group_symop_operation_xyz
x,y,z
1/2+x,1/2+y,z
x,-y,1/2+z
1/2+x,1/2-y,1/2+z

loop_
_atom_site_label
_atom_site_fract_x
_atom_site_fract_y
_atom_site_fract_z
Al1 0.83330 0.16670 0.06400
Al2 0.16670 0.16670 0.06400
Al3 0.50000 0.16670 0.73070
Al4 0.83330 0.16670 0.73070
Al5 0.16670 0.16670 0.39730
Al6 0.50000 0.16670 0.39730
Si1 0.00000 0.00000 0.66670
Si2 0.66670 0.00000 0.33330
Si3 0.33330 0.00000 0.00000
Si4 0.00000 0.00000 0.33330
Si5 0.66670 0.00000 0.00000
Si6 0.33330 0.00000 0.66670
O1 0.00000 0.00000 0.70300
O2 0.66670 0.00000 0.37000
O3 0.33330 0.00000 0.03600
O4 0.00000 0.00000 0.37000
O5 0.66670 0.00000 0.03700
O6 0.33330 0.00000 0.70300
O7 0.00000 0.00000 0.03700
O8 0.66670 0.00000 0.70400
O9 0.33330 0.00000 0.37000
O10 0.25000 0.25000 -0.01200
O11 0.91700 0.25000 0.65500
O12 0.58300 0.25000 0.32100
O13 0.00000 0.50000 -0.01200
O14 0.66670 0.50000 0.65500
O15 0.33330 0.50000 0.32100
O16 0.75000 0.25000 -0.01200
O17 0.41700 0.25000 0.65500
O18 0.08300 0.25000 0.32100
O19 0.66650 0.33350 0.08600
O20 0.33320 0.33350 0.75270
O21 -0.00020 0.33350 0.41930
O22 0.00000 0.33300 0.08600
O23 0.66670 0.33300 0.41930
O24 0.33330 0.33300 0.75270
O25 0.33350 0.33350 0.08600
O26 0.66680 0.33350 0.41930
O27 0.00020 0.33350 0.75270

loop_
_cod_related_entry_id
_cod_related_entry_database
_cod_related_entry_code
1 AMCSD 0017961
